data_4074889
loop_
_publ_author_name
'Carmona, Daniel'
'Vega, Cristina'
'Garc\'ia, N\'estor'
'Lahoz, Fernando J.'
'Elipe, Sergio'
'Oro, Luis A.'
'Lamata, M. Pilar'
'Viguri, Fernando'
'Borao, Rosana'

_publ_section_title
;
 Chiral Phosphinooxazoline&#x2212;Ruthenium(II) and &#x2212;Osmium(II)
 Complexes as Catalysts in Diels&#x2212;Alder Reactions
;
_journal_issue 7
_journal_name_full Organometallics
_journal_page_first 1592
_journal_paper_doi 10.1021/om050973d
_journal_volume 25
_journal_year 2006
_chemical_absolute_configuration rmad
_chemical_formula_moiety 'C42 H42 N O2 P Ru, 2(F6 Sb)'
_chemical_formula_structural
;
 [(C10 H14) Ru (C4 H6 O) (C28 H22 N O P)] [Sb F6]2
;
_chemical_formula_sum 'C42 H42 F12 N O2 P Ru Sb2'
_chemical_formula_weight 1196.32
_chemical_name_systematic
; 
(eta-6-p-cymene){(3aS,8aR)-2-(2-diphenylphosphinophenyl)-3a,8a-
dihydroindane[1,2-d]oxazole}(methacrolein)ruthenium(ii)
bis(hexafluoroantimoniate)
;
_space_group_IT_number 19
_symmetry_cell_setting orthorhombic
_symmetry_space_group_name_Hall 'P 2ac 2ab'
_symmetry_space_group_name_H-M 'P 21 21 21'
_atom_sites_solution_hydrogens geom
_atom_sites_solution_primary direct
_atom_sites_solution_secondary difmap
_audit_creation_method SHELXL
_cell_angle_alpha 90.00
_cell_angle_beta 90.00
_cell_angle_gamma 90.00
_cell_formula_units_Z 4
_cell_length_a 11.3401(8)
_cell_length_b 18.2209(12)
_cell_length_c 20.7142(13)
_cell_measurement_reflns_used 92
_cell_measurement_temperature 200.0(2)
_cell_measurement_theta_max 19.5
_cell_measurement_theta_min 12.5
_cell_volume 4280.1(5)
_computing_cell_refinement 'XSCANS v. 2.1 (SIEMENS)'
_computing_data_collection 'XSCANS v. 2.1 (SIEMENS)'
_computing_data_reduction 'XSCANS v. 2.1 (SIEMENS)'
_computing_molecular_graphics 'XP, SHELXTL v. 5 (SIEMENS)'
_computing_publication_material 'CIFTAB (Sheldrick, 1993)'
_computing_structure_refinement 'XL, SHELXTL v. 5 (SIEMENS)'
_computing_structure_solution 'SIR92 (Giacovazzo, 1994)'
_diffrn_ambient_temperature 200.0(2)
_diffrn_measured_fraction_theta_full 0.998
_diffrn_measured_fraction_theta_max 0.998
_diffrn_measurement_device 'SIEMENS P4'
_diffrn_measurement_method '\q/2\q scans'
_diffrn_radiation_monochromator graphite
_diffrn_radiation_source 'fine-focus sealed tube'
_diffrn_radiation_type MoK\a
_diffrn_radiation_wavelength 0.71073
_diffrn_reflns_av_R_equivalents 0.0224
_diffrn_reflns_av_sigmaI/netI 0.0531
_diffrn_reflns_limit_h_max 13
_diffrn_reflns_limit_h_min -13
_diffrn_reflns_limit_k_max 21
_diffrn_reflns_limit_k_min -21
_diffrn_reflns_limit_l_max 24
_diffrn_reflns_limit_l_min -24
_diffrn_reflns_number 8444
_diffrn_reflns_theta_full 25.02
_diffrn_reflns_theta_max 25.02
_diffrn_reflns_theta_min 2.05
_diffrn_standards_decay_% 0
_diffrn_standards_interval_count 100
_diffrn_standards_number 3
_exptl_absorpt_coefficient_mu 1.729
_exptl_absorpt_correction_T_max 0.977
_exptl_absorpt_correction_T_min 0.530
_exptl_absorpt_correction_type psi-scan
_exptl_absorpt_process_details
; 
 Azimuthal psi-scans of 12 reflections at 10\% intervals.
 Data corrected with the program XPREP (SHELXTL v. 5 Bruker)
;
_exptl_crystal_colour orange
_exptl_crystal_density_diffrn 1.857
_exptl_crystal_density_meas ?
_exptl_crystal_description 'irregular block'
_exptl_crystal_F_000 2344
_exptl_crystal_size_max 0.69
_exptl_crystal_size_mid 0.48
_exptl_crystal_size_min 0.38
_refine_diff_density_max 0.722
_refine_diff_density_min -0.747
_refine_diff_density_rms 0.123
_refine_ls_abs_structure_details 'Flack H D (1983), Acta Cryst. A39, 876-881'
_refine_ls_abs_structure_Flack -0.03(3)
_refine_ls_extinction_method none
_refine_ls_goodness_of_fit_all 1.058
_refine_ls_goodness_of_fit_obs 1.031
_refine_ls_hydrogen_treatment refU
_refine_ls_matrix_type full
_refine_ls_number_parameters 570
_refine_ls_number_reflns 7508
_refine_ls_number_restraints 72
_refine_ls_restrained_S_all 1.090
_refine_ls_restrained_S_obs 1.040
_refine_ls_R_factor_all 0.0636
_refine_ls_R_factor_obs 0.0431
_refine_ls_shift/esd_max -0.009
_refine_ls_shift/esd_mean 0.001
_refine_ls_structure_factor_coef Fsqd
_refine_ls_weighting_details 'calc w=1/[\s^2^(Fo^2^)+(0.0287P)^2^+16.21260P] where P=(Fo^2^+2Fc^2^)/3'
_refine_ls_weighting_scheme calc
_refine_ls_wR_factor_all 0.0950
_refine_ls_wR_factor_obs 0.0817
_reflns_number_observed 6232
_reflns_number_total 7521
_reflns_observed_criterion >2sigma(I)
_cod_data_source_file om050973dsi20051111_012123.cif
_cod_data_source_block compound15a'
_cod_depositor_comments
;
The following automatic conversions were performed:

'_exptl_crystal_density_meas' value 'not measured' was changed to '?'
- the value is perceived as not measured.

Automatic conversion script
Id: cif_fix_values 3008 2015-01-20 13:52:24Z robertas 
;
_cod_original_sg_symbol_Hall 'P 2ac 2ab''
_cod_database_code 4074889

loop_
_symmetry_equiv_pos_as_xyz
'x, y, z'
'-x+1/2, -y, z+1/2'
'x+1/2, -y+1/2, -z'
'-x, y+1/2, -z+1/2'

loop_
_atom_site_aniso_label
_atom_site_aniso_U_11
_atom_site_aniso_U_22
_atom_site_aniso_U_33
_atom_site_aniso_U_23
_atom_site_aniso_U_13
_atom_site_aniso_U_12
Sb1A 0.0161(13) 0.043(2) 0.0337(13) -0.0056(11) -0.0046(11) 0.0027(10)
Sb1B 0.048(4) 0.044(4) 0.062(4) 0.020(3) 0.030(3) 0.001(3)
Sb2 0.031(2) 0.047(2) 0.044(2) -0.0009(13) -0.0037(12) 0.0071(14)
Sb2B 0.0162(15) 0.036(2) 0.0325(14) -0.0072(12) -0.0061(11) -0.0024(12)
Ru1 0.0153(3) 0.0233(3) 0.0210(3) -0.0034(3) -0.0032(3) 0.0022(3)
P1 0.0145(9) 0.0272(10) 0.0241(11) -0.0026(10) -0.0029(8) 0.0021(8)
C1 0.019(4) 0.025(4) 0.028(4) -0.003(3) 0.001(4) -0.001(3)
C2 0.022(4) 0.027(4) 0.019(4) -0.003(3) 0.006(3) 0.001(3)
C3 0.036(5) 0.039(5) 0.023(4) 0.004(4) 0.008(4) 0.000(4)
C4 0.040(5) 0.026(4) 0.038(5) 0.003(4) -0.005(4) 0.007(4)
C5 0.037(5) 0.032(5) 0.035(5) -0.004(4) -0.008(4) 0.014(4)
C6 0.032(5) 0.042(6) 0.024(5) -0.004(4) -0.010(4) 0.002(4)
C7 0.015(4) 0.040(5) 0.022(4) 0.005(4) 0.000(3) 0.003(4)
C8 0.027(5) 0.051(6) 0.031(5) 0.005(4) 0.005(4) 0.005(4)
C9 0.032(5) 0.067(7) 0.042(6) 0.018(5) 0.008(5) -0.008(5)
C10 0.041(6) 0.091(9) 0.033(6) 0.008(6) 0.014(5) 0.015(6)
C11 0.045(6) 0.062(7) 0.042(6) -0.021(6) 0.009(5) 0.016(5)
C12 0.037(6) 0.046(6) 0.031(5) -0.008(4) 0.004(4) 0.002(4)
C13 0.023(4) 0.025(4) 0.028(5) -0.005(3) -0.004(4) 0.002(3)
C14 0.026(5) 0.027(5) 0.042(5) 0.004(4) -0.001(4) 0.001(4)
C15 0.030(5) 0.040(5) 0.055(7) 0.003(5) -0.022(5) -0.003(4)
C16 0.043(6) 0.038(5) 0.053(7) -0.010(5) -0.030(5) 0.013(4)
C17 0.050(6) 0.042(6) 0.024(5) 0.000(4) 0.004(4) 0.016(4)
C18 0.024(4) 0.035(5) 0.045(6) -0.001(4) 0.001(4) 0.015(4)
C19 0.031(4) 0.022(4) 0.038(5) -0.010(4) -0.006(5) 0.006(4)
C20 0.021(4) 0.027(4) 0.037(5) -0.008(4) 0.002(4) 0.002(3)
C21 0.030(5) 0.022(4) 0.029(4) -0.011(3) -0.009(4) 0.002(4)
C22 0.019(4) 0.029(4) 0.030(4) -0.009(4) -0.007(4) 0.007(3)
C23 0.015(4) 0.032(5) 0.031(5) -0.016(4) -0.003(4) 0.007(3)
C24 0.030(5) 0.025(4) 0.040(5) -0.011(4) -0.007(4) 0.008(3)
C25 0.037(5) 0.031(5) 0.064(7) 0.000(5) -0.006(5) -0.014(4)
C26 0.018(4) 0.033(4) 0.028(4) -0.008(4) -0.007(4) -0.004(3)
C27 0.028(4) 0.048(5) 0.036(5) -0.007(5) -0.004(4) 0.004(4)
C28 0.036(5) 0.030(5) 0.040(5) -0.003(4) 0.006(4) 0.000(4)
N1 0.017(3) 0.026(3) 0.021(3) 0.001(3) -0.004(3) 0.006(3)
O1 0.014(3) 0.028(3) 0.040(3) -0.001(3) -0.007(3) -0.004(2)
C29 0.015(4) 0.032(4) 0.020(4) -0.013(3) 0.004(3) 0.000(3)
C30 0.018(4) 0.031(5) 0.022(4) -0.002(4) -0.003(3) -0.003(3)
C31 0.048(6) 0.028(5) 0.045(6) -0.006(5) -0.010(5) -0.002(4)
C32 0.030(5) 0.032(5) 0.027(5) -0.002(4) -0.004(4) 0.006(4)
C33 0.034(5) 0.040(5) 0.029(5) -0.003(4) 0.001(4) 0.002(4)
C34 0.038(5) 0.050(6) 0.028(5) 0.008(5) -0.001(4) 0.003(4)
C35 0.038(6) 0.032(5) 0.056(7) 0.010(5) -0.018(5) -0.003(4)
C36 0.037(5) 0.028(4) 0.056(6) 0.001(5) -0.021(5) 0.000(4)
C37 0.017(4) 0.027(4) 0.030(5) 0.001(4) -0.006(3) 0.007(3)
C38 0.013(4) 0.029(4) 0.023(4) -0.008(4) -0.002(3) 0.000(3)
O2 0.022(3) 0.031(3) 0.026(3) -0.001(3) 0.000(2) 0.002(3)
C39 0.024(4) 0.032(4) 0.025(4) 0.003(4) 0.002(4) 0.011(4)
C40 0.029(5) 0.053(6) 0.021(4) 0.004(4) 0.005(4) 0.004(4)
C41 0.087(9) 0.054(7) 0.052(7) 0.018(6) 0.022(7) 0.012(6)
C42 0.080(8) 0.076(7) 0.016(5) 0.006(5) 0.009(5) 0.012(7)

loop_
_atom_site_label
_atom_site_type_symbol
_atom_site_fract_x
_atom_site_fract_y
_atom_site_fract_z
_atom_site_U_iso_or_equiv
_atom_site_thermal_displace_type
_atom_site_occupancy
_atom_site_calc_flag
_atom_site_refinement_flags
_atom_site_disorder_group
Sb1A Sb 0.3288(2) -0.0760(2) 0.4422(2) 0.0309(9) Uani 0.67(3) d PD 1
F1A F 0.3579(10) 0.0088(3) 0.3938(4) 0.039(3) Uiso 0.67(3) d PD 1
F2A F 0.3404(9) -0.1334(5) 0.3680(4) 0.063(6) Uiso 0.67(3) d PD 1
F3A F 0.1671(5) -0.0651(7) 0.4293(4) 0.050(3) Uiso 0.67(3) d PD 1
F4A F 0.3185(9) -0.0170(4) 0.5162(4) 0.048(4) Uiso 0.67(3) d PD 1
F5A F 0.4910(5) -0.0866(6) 0.4569(4) 0.043(3) Uiso 0.67(3) d PD 1
F6A F 0.3026(10) -0.1595(4) 0.4926(4) 0.051(3) Uiso 0.67(3) d PD 1
Sb1B Sb 0.3256(6) -0.0784(4) 0.4369(4) 0.052(3) Uani 0.33(3) d PD 2
F1B F 0.3085(24) 0.0038(7) 0.3831(8) 0.060(7) Uiso 0.33(3) d PD 2
F2B F 0.4881(11) -0.0598(13) 0.4428(10) 0.065(7) Uiso 0.33(3) d PD 2
F3B F 0.2980(17) -0.0186(8) 0.5092(7) 0.064(9) Uiso 0.33(3) d PD 2
F4B F 0.1633(10) -0.0972(15) 0.4303(7) 0.052(6) Uiso 0.33(3) d PD 2
F5B F 0.3533(15) -0.1380(8) 0.3647(7) 0.044(10) Uiso 0.33(3) d PD 2
F6B F 0.3422(20) -0.1601(7) 0.4914(7) 0.054(6) Uiso 0.33(3) d PD 2
Sb2 Sb 0.7688(5) -0.1768(3) 0.1659(3) 0.0405(12) Uani 0.54(2) d PD 3
F7 F 0.8032(10) -0.0783(4) 0.1491(8) 0.077(4) Uiso 0.54(2) d PD 3
F8 F 0.9164(7) -0.2073(6) 0.1351(5) 0.046(3) Uiso 0.54(2) d PD 3
F9 F 0.8353(8) -0.1662(7) 0.2480(4) 0.056(4) Uiso 0.54(2) d PD 3
F10 F 0.6195(7) -0.1494(6) 0.1962(6) 0.058(4) Uiso 0.54(2) d PD 3
F11 F 0.7090(9) -0.1854(7) 0.0820(4) 0.056(4) Uiso 0.54(2) d PD 3
F12 F 0.7284(9) -0.2749(4) 0.1832(6) 0.048(3) Uiso 0.54(2) d PD 3
Sb2B Sb 0.7608(5) -0.1758(3) 0.1735(3) 0.0281(10) Uani 0.46(2) d PD 4
F7B F 0.9041(8) -0.1822(8) 0.1291(5) 0.053(4) Uiso 0.46(2) d PD 4
F8B F 0.8409(9) -0.1943(7) 0.2505(4) 0.048(4) Uiso 0.46(2) d PD 4
F9B F 0.7315(10) -0.2762(4) 0.1627(7) 0.052(4) Uiso 0.46(2) d PD 4
F10B F 0.6823(10) -0.1586(8) 0.0957(5) 0.066(4) Uiso 0.46(2) d PD 4
F11B F 0.7826(9) -0.0746(4) 0.1829(8) 0.056(4) Uiso 0.46(2) d PD 4
F12B F 0.6186(7) -0.1682(6) 0.2190(5) 0.031(3) Uiso 0.46(2) d PD 4
Ru1 Ru 0.72323(5) 0.16378(3) 0.31424(3) 0.01984(14) Uani 1 d . .
P1 P 0.8759(2) 0.08043(11) 0.33097(10) 0.0219(4) Uani 1 d . .
C1 C 0.8254(7) -0.0127(4) 0.3466(4) 0.024(2) Uani 1 d . .
C2 C 0.7108(6) -0.0375(4) 0.3359(4) 0.023(2) Uani 1 d . .
C3 C 0.6804(8) -0.1086(5) 0.3557(4) 0.033(2) Uani 1 d . .
H3 H 0.6006(8) -0.1207(5) 0.3454(4) 0.036(6) Uiso 1 d R .
C4 C 0.7605(8) -0.1540(4) 0.3851(4) 0.035(2) Uani 1 d . .
H4 H 0.7270(8) -0.2082(4) 0.4013(4) 0.036(6) Uiso 1 d R .
C5 C 0.8752(8) -0.1310(5) 0.3924(4) 0.035(2) Uani 1 d . .
H5 H 0.9332(8) -0.1594(5) 0.4133(4) 0.036(6) Uiso 1 d R .
C6 C 0.9072(8) -0.0619(5) 0.3744(4) 0.032(2) Uani 1 d . .
H6 H 0.9778(8) -0.0424(5) 0.3830(4) 0.036(6) Uiso 1 d R .
C7 C 0.9756(6) 0.0772(5) 0.2626(4) 0.026(2) Uani 1 d . .
C8 C 1.0279(8) 0.1414(5) 0.2424(4) 0.036(2) Uani 1 d . .
H8 H 1.0136(8) 0.1837(5) 0.2680(4) 0.036(6) Uiso 1 d R .
C9 C 1.1043(8) 0.1445(6) 0.1911(5) 0.047(3) Uani 1 d . .
H9 H 1.1488(8) 0.1847(6) 0.1728(5) 0.036(6) Uiso 1 d R .
C10 C 1.1226(9) 0.0804(7) 0.1557(5) 0.055(3) Uani 1 d . .
H10 H 1.1719(9) 0.0769(7) 0.1199(5) 0.036(6) Uiso 1 d R .
C11 C 1.0699(9) 0.0164(6) 0.1738(5) 0.050(3) Uani 1 d . .
H11 H 1.0837(9) -0.0259(6) 0.1498(5) 0.036(6) Uiso 1 calc R .
C12 C 0.9970(8) 0.0127(5) 0.2268(4) 0.038(2) Uani 1 d . .
H12 H 0.9518(8) -0.0241(5) 0.2386(4) 0.036(6) Uiso 1 d R .
C13 C 0.9722(7) 0.0967(4) 0.4014(4) 0.025(2) Uani 1 d . .
C14 C 1.0859(7) 0.1212(4) 0.3945(4) 0.032(2) Uani 1 d . .
H14 H 1.1264(7) 0.1270(4) 0.3514(4) 0.036(6) Uiso 1 d R .
C15 C 1.1556(8) 0.1301(5) 0.4490(5) 0.042(2) Uani 1 d . .
H15 H 1.2300(8) 0.1495(5) 0.4478(5) 0.036(6) Uiso 1 d R .
C16 C 1.1137(8) 0.1170(5) 0.5091(5) 0.045(3) Uani 1 d . .
H16 H 1.1614(8) 0.1213(5) 0.5469(5) 0.036(6) Uiso 1 d R .
C17 C 1.0000(8) 0.0924(5) 0.5159(4) 0.039(2) Uani 1 d . .
H17 H 0.9742(8) 0.0705(5) 0.5572(4) 0.036(6) Uiso 1 d R .
C18 C 0.9278(7) 0.0809(5) 0.4620(4) 0.035(2) Uani 1 d . .
H18 H 0.8532(7) 0.0623(5) 0.4728(4) 0.036(6) Uiso 1 d R .
C19 C 0.7708(7) 0.2828(4) 0.3173(4) 0.030(2) Uani 1 d . .
C20 C 0.8121(7) 0.2481(4) 0.3718(4) 0.028(2) Uani 1 d . .
H20 H 0.9036(7) 0.2535(4) 0.3779(4) 0.025(6) Uiso 1 d R .
C21 C 0.7388(7) 0.2058(4) 0.4126(4) 0.027(2) Uani 1 d . .
H21 H 0.7758(7) 0.1792(4) 0.4440(4) 0.025(6) Uiso 1 d R .
C22 C 0.6187(7) 0.1966(4) 0.3994(4) 0.026(2) Uani 1 d . .
C23 C 0.5718(7) 0.2373(4) 0.3461(4) 0.026(2) Uani 1 d . .
H23 H 0.4938(7) 0.2344(4) 0.3279(4) 0.025(6) Uiso 1 d R .
C24 C 0.6425(7) 0.2787(4) 0.3074(4) 0.032(2) Uani 1 d . .
H24 H 0.6095(7) 0.3085(4) 0.2703(4) 0.025(6) Uiso 1 d R .
C25 C 0.8439(8) 0.3236(5) 0.2699(5) 0.044(2) Uani 1 d . .
H25A H 0.8336(30) 0.3754(5) 0.2763(14) 0.025(6) Uiso 1 calc R .
H25B H 0.8198(27) 0.3108(19) 0.2269(5) 0.025(6) Uiso 1 calc R .
H25C H 0.9254(9) 0.3111(19) 0.2758(14) 0.025(6) Uiso 1 calc R .
C26 C 0.5371(6) 0.1502(4) 0.4407(4) 0.026(2) Uani 1 d . .
H26 H 0.4735(6) 0.1358(4) 0.4132(4) 0.025(6) Uiso 1 d R .
C27 C 0.4713(7) 0.2004(5) 0.4884(4) 0.038(2) Uani 1 d . .
H27A H 0.4169(28) 0.1716(6) 0.5134(15) 0.025(6) Uiso 1 calc R .
H27B H 0.4288(31) 0.2373(15) 0.4649(5) 0.025(6) Uiso 1 calc R .
H27C H 0.5272(8) 0.2235(19) 0.5168(14) 0.025(6) Uiso 1 calc R .
C28 C 0.5973(8) 0.0873(5) 0.4757(4) 0.036(2) Uani 1 d . .
H28A H 0.5397(10) 0.0602(15) 0.4999(17) 0.025(6) Uiso 1 calc R .
H28B H 0.6560(27) 0.1066(5) 0.5046(16) 0.025(6) Uiso 1 calc R .
H28C H 0.6343(32) 0.0555(13) 0.4448(4) 0.025(6) Uiso 1 calc R .
N1 N 0.6117(5) 0.0754(4) 0.2902(3) 0.0213(14) Uani 1 d . .
O1 O 0.5223(4) -0.0349(3) 0.2880(3) 0.0274(13) Uani 1 d . .
C29 C 0.6159(6) 0.0064(4) 0.3051(4) 0.022(2) Uani 1 d . .
C30 C 0.4391(7) 0.0113(4) 0.2545(4) 0.024(2) Uani 1 d . .
H30 H 0.3611(7) 0.0056(4) 0.2768(4) 0.034(8) Uiso 1 d R .
C31 C 0.4356(8) -0.0072(4) 0.1823(5) 0.040(2) Uani 1 d . .
H31B H 0.3570(8) -0.0209(4) 0.1707(5) 0.034(8) Uiso 1 d R .
H31A H 0.4958(8) -0.0379(4) 0.1686(5) 0.034(8) Uiso 1 d R .
C32 C 0.4558(7) 0.0671(5) 0.1502(4) 0.030(2) Uani 1 d . .
C33 C 0.4431(7) 0.0831(5) 0.0850(4) 0.034(2) Uani 1 d . .
H33 H 0.4224(7) 0.0449(5) 0.0586(4) 0.034(8) Uiso 1 d R .
C34 C 0.4602(7) 0.1549(5) 0.0655(4) 0.039(2) Uani 1 d . .
H34 H 0.4522(7) 0.1666(5) 0.0220(4) 0.034(8) Uiso 1 calc R .
C35 C 0.4885(8) 0.2092(5) 0.1084(5) 0.042(2) Uani 1 d . .
H35 H 0.5171(8) 0.2594(5) 0.0906(5) 0.034(8) Uiso 1 d R .
C36 C 0.5017(8) 0.1926(5) 0.1732(5) 0.040(2) Uani 1 d . .
H36 H 0.5224(8) 0.2328(5) 0.1994(5) 0.034(8) Uiso 1 d R .
C37 C 0.4859(6) 0.1201(4) 0.1939(4) 0.025(2) Uani 1 d . .
C38 C 0.4904(6) 0.0896(4) 0.2619(4) 0.021(2) Uani 1 d . .
H38 H 0.4447(6) 0.1223(4) 0.2889(4) 0.034(8) Uiso 1 d R .
O2 O 0.7652(4) 0.1667(3) 0.2150(2) 0.0264(11) Uani 1 d . .
C39 C 0.7666(7) 0.1183(4) 0.1742(4) 0.027(2) Uani 1 d . .
H39 H 0.7520(7) 0.0668(4) 0.1856(4) 0.057(12) Uiso 1 d R .
C40 C 0.8001(7) 0.1311(5) 0.1077(4) 0.034(2) Uani 1 d . .
C41 C 0.8376(12) 0.2057(6) 0.0890(5) 0.064(3) Uani 1 d . .
H41A H 0.9046(33) 0.2200(14) 0.1144(20) 0.057(12) Uiso 1 calc R .
H41B H 0.7740(21) 0.2395(8) 0.0963(27) 0.057(12) Uiso 1 calc R .
H41C H 0.8586(50) 0.2061(9) 0.0441(9) 0.057(12) Uiso 1 calc R .
C42 C 0.7951(9) 0.0732(6) 0.0687(4) 0.057(3) Uani 1 d . .
H42A H 0.7711(9) 0.0279(6) 0.0848(4) 0.057(12) Uiso 1 calc R .
H42B H 0.8155(9) 0.0780(6) 0.0254(4) 0.057(12) Uiso 1 calc R .

loop_
_atom_type_symbol
_atom_type_description
_atom_type_scat_dispersion_real
_atom_type_scat_dispersion_imag
_atom_type_scat_source
C C 0.0033 0.0016 'International Tables Vol C Tables 4.2.6.8 and 6.1.1.4'
H H 0.0000 0.0000 'International Tables Vol C Tables 4.2.6.8 and 6.1.1.4'
N N 0.0061 0.0033 'International Tables Vol C Tables 4.2.6.8 and 6.1.1.4'
O O 0.0106 0.0060 'International Tables Vol C Tables 4.2.6.8 and 6.1.1.4'
F F 0.0171 0.0103 'International Tables Vol C Tables 4.2.6.8 and 6.1.1.4'
P P 0.1023 0.0942 'International Tables Vol C Tables 4.2.6.8 and 6.1.1.4'
Ru Ru -1.2594 0.8363 'International Tables Vol C Tables 4.2.6.8 and 6.1.1.4'
Sb Sb -0.5866 1.5461 'International Tables Vol C Tables 4.2.6.8 and 6.1.1.4'

loop_
_geom_angle_atom_site_label_1
_geom_angle_atom_site_label_2
_geom_angle_atom_site_label_3
_geom_angle
F3A Sb1A F2A 90.6(3)
F3A Sb1A F6A 90.6(3)
F2A Sb1A F6A 90.9(3)
F3A Sb1A F1A 90.5(3)
F2A Sb1A F1A 90.6(3)
F6A Sb1A F1A 178.2(3)
F3A Sb1A F5A 178.8(3)
F2A Sb1A F5A 90.4(3)
F6A Sb1A F5A 88.9(3)
F1A Sb1A F5A 90.0(3)
F3A Sb1A F4A 89.7(3)
F2A Sb1A F4A 179.1(3)
F6A Sb1A F4A 90.0(3)
F1A Sb1A F4A 88.6(3)
F5A Sb1A F4A 89.2(3)
F5B Sb1B F4B 90.0(4)
F5B Sb1B F2B 89.5(4)
F4B Sb1B F2B 179.5(5)
F5B Sb1B F1B 90.3(4)
F4B Sb1B F1B 90.1(4)
F2B Sb1B F1B 89.8(4)
F5B Sb1B F3B 179.9(10)
F4B Sb1B F3B 90.1(4)
F2B Sb1B F3B 90.4(4)
F1B Sb1B F3B 89.6(4)
F5B Sb1B F6B 90.2(4)
F4B Sb1B F6B 89.8(4)
F2B Sb1B F6B 90.3(4)
F1B Sb1B F6B 179.5(4)
F3B Sb1B F6B 89.8(4)
F7 Sb2 F9 89.2(3)
F7 Sb2 F11 89.0(3)
F9 Sb2 F11 177.2(4)
F7 Sb2 F10 89.7(3)
F9 Sb2 F10 91.8(3)
F11 Sb2 F10 90.3(3)
F7 Sb2 F8 92.0(3)
F9 Sb2 F8 88.9(3)
F11 Sb2 F8 89.0(3)
F10 Sb2 F8 178.2(4)
F7 Sb2 F12 177.9(4)
F9 Sb2 F12 91.4(3)
F11 Sb2 F12 90.5(3)
F10 Sb2 F12 88.3(3)
F8 Sb2 F12 90.1(3)
F8B Sb2B F10B 179.0(4)
F8B Sb2B F7B 89.2(3)
F10B Sb2B F7B 90.1(4)
F8B Sb2B F11B 91.4(3)
F10B Sb2B F11B 89.3(3)
F7B Sb2B F11B 89.9(3)
F8B Sb2B F9B 90.7(4)
F10B Sb2B F9B 88.7(4)
F7B Sb2B F9B 92.0(4)
F11B Sb2B F9B 177.2(4)
F8B Sb2B F12B 90.1(3)
F10B Sb2B F12B 90.6(3)
F7B Sb2B F12B 179.0(4)
F11B Sb2B F12B 89.3(3)
F9B Sb2B F12B 88.8(3)
N1 Ru1 O2 85.7(2)
N1 Ru1 C21 122.5(3)
O2 Ru1 C21 151.8(3)
N1 Ru1 C20 160.2(3)
O2 Ru1 C20 114.1(3)
C21 Ru1 C20 37.7(3)
N1 Ru1 C22 94.2(3)
O2 Ru1 C22 153.2(2)
C21 Ru1 C22 37.1(3)
C20 Ru1 C22 67.8(3)
N1 Ru1 C19 153.2(3)
O2 Ru1 C19 87.1(3)
C21 Ru1 C19 67.3(3)
C20 Ru1 C19 36.2(3)
C22 Ru1 C19 81.0(3)
N1 Ru1 C23 93.8(3)
O2 Ru1 C23 116.0(2)
C21 Ru1 C23 65.4(3)
C20 Ru1 C23 77.1(3)
C22 Ru1 C23 37.2(3)
C19 Ru1 C23 66.6(3)
N1 Ru1 C24 116.4(3)
O2 Ru1 C24 90.4(3)
C21 Ru1 C24 76.7(3)
C20 Ru1 C24 64.9(3)
C22 Ru1 C24 65.6(3)
C19 Ru1 C24 37.9(3)
C23 Ru1 C24 34.7(3)
N1 Ru1 P1 89.0(2)
O2 Ru1 P1 89.65(15)
C21 Ru1 P1 91.7(2)
C20 Ru1 P1 92.0(2)
C22 Ru1 P1 117.2(2)
C19 Ru1 P1 116.7(2)
C23 Ru1 P1 154.4(2)
C24 Ru1 P1 154.5(2)
C7 P1 C1 107.8(4)
C7 P1 C13 104.7(3)
C1 P1 C13 101.2(4)
C7 P1 Ru1 111.6(3)
C1 P1 Ru1 113.6(3)
C13 P1 Ru1 116.9(3)
C2 C1 C6 118.2(7)
C2 C1 P1 124.5(6)
C6 C1 P1 117.3(6)
C1 C2 C3 118.8(7)
C1 C2 C29 124.8(7)
C3 C2 C29 116.4(7)
C4 C3 C2 121.6(8)
C4 C3 H3 126.1(5)
C2 C3 H3 112.3(5)
C3 C4 C5 119.5(8)
C3 C4 H4 116.3(5)
C5 C4 H4 124.2(5)
C6 C5 C4 120.2(8)
C6 C5 H5 116.6(5)
C4 C5 H5 122.9(5)
C5 C6 C1 121.6(8)
C5 C6 H6 123.5(5)
C1 C6 H6 114.6(5)
C8 C7 C12 118.3(7)
C8 C7 P1 118.6(7)
C12 C7 P1 123.0(7)
C9 C8 C7 122.9(9)
C9 C8 H8 120.3(6)
C7 C8 H8 116.6(5)
C8 C9 C10 117.7(9)
C8 C9 H9 131.8(6)
C10 C9 H9 110.5(6)
C11 C10 C9 120.4(9)
C11 C10 H10 115.1(6)
C9 C10 H10 124.4(6)
C10 C11 C12 121.7(9)
C10 C11 H11 119.1(6)
C12 C11 H11 119.1(6)
C11 C12 C7 118.8(9)
C11 C12 H12 127.7(6)
C7 C12 H12 112.9(5)
C14 C13 C18 120.3(8)
C14 C13 P1 121.7(7)
C18 C13 P1 118.0(6)
C13 C14 C15 119.2(9)
C13 C14 H14 123.6(5)
C15 C14 H14 116.7(6)
C16 C15 C14 121.9(9)
C16 C15 H15 114.6(5)
C14 C15 H15 123.2(5)
C15 C16 C17 118.9(9)
C15 C16 H16 122.7(5)
C17 C16 H16 118.3(6)
C16 C17 C18 121.0(9)
C16 C17 H17 120.0(6)
C18 C17 H17 117.1(5)
C13 C18 C17 118.7(8)
C13 C18 H18 128.2(5)
C17 C18 H18 113.1(5)
C20 C19 C24 115.3(8)
C20 C19 C25 125.7(8)
C24 C19 C25 119.0(8)
C20 C19 Ru1 70.0(4)
C24 C19 Ru1 73.0(4)
C25 C19 Ru1 127.0(6)
C19 C20 C21 122.8(8)
C19 C20 Ru1 73.8(5)
C21 C20 Ru1 70.9(4)
C19 C20 H20 113.1(5)
C21 C20 H20 124.0(5)
Ru1 C20 H20 125.9(2)
C22 C21 C20 121.4(8)
C22 C21 Ru1 72.3(5)
C20 C21 Ru1 71.4(4)
C22 C21 H21 121.5(5)
C20 C21 H21 116.4(5)
Ru1 C21 H21 120.9(2)
C21 C22 C23 116.7(8)
C21 C22 C26 123.4(7)
C23 C22 C26 119.8(7)
C21 C22 Ru1 70.5(4)
C23 C22 Ru1 74.0(5)
C26 C22 Ru1 128.9(5)
C24 C23 C22 121.5(7)
C24 C23 Ru1 73.2(5)
C22 C23 Ru1 68.8(4)
C24 C23 H23 109.9(5)
C22 C23 H23 127.9(4)
Ru1 C23 H23 123.1(2)
C23 C24 C19 121.9(8)
C23 C24 Ru1 72.1(5)
C19 C24 Ru1 69.1(4)
C23 C24 H24 121.7(5)
C19 C24 H24 116.4(5)
Ru1 C24 H24 133.3(2)
C19 C25 H25A 109.5(5)
C19 C25 H25B 109.5(5)
H25A C25 H25B 109.5
C19 C25 H25C 109.5(5)
H25A C25 H25C 109.5
H25B C25 H25C 109.5
C28 C26 C22 114.6(6)
C28 C26 C27 111.0(7)
C22 C26 C27 109.1(6)
C28 C26 H26 114.6(4)
C22 C26 H26 106.0(4)
C27 C26 H26 100.4(4)
C26 C27 H27A 109.5(5)
C26 C27 H27B 109.5(5)
H27A C27 H27B 109.5
C26 C27 H27C 109.5(4)
H27A C27 H27C 109.5
H27B C27 H27C 109.5
C26 C28 H28A 109.5(4)
C26 C28 H28B 109.5(4)
H28A C28 H28B 109.5
C26 C28 H28C 109.5(5)
H28A C28 H28C 109.5
H28B C28 H28C 109.5
C29 N1 C38 106.9(6)
C29 N1 Ru1 131.6(5)
C38 N1 Ru1 120.3(5)
C29 O1 C30 108.4(6)
N1 C29 O1 116.7(7)
N1 C29 C2 130.7(7)
O1 C29 C2 112.5(6)
O1 C30 C31 111.0(7)
O1 C30 C38 104.2(6)
C31 C30 C38 108.0(6)
O1 C30 H30 107.1(4)
C31 C30 H30 113.8(5)
C38 C30 H30 112.4(4)
C32 C31 C30 103.1(7)
C32 C31 H31B 105.2(5)
C30 C31 H31B 109.0(5)
C32 C31 H31A 107.0(5)
C30 C31 H31A 114.3(5)
H31B C31 H31A 116.9
C37 C32 C33 121.4(8)
C37 C32 C31 112.1(7)
C33 C32 C31 126.4(8)
C34 C33 C32 117.8(8)
C34 C33 H33 125.6(5)
C32 C33 H33 116.6(5)
C35 C34 C33 121.9(8)
C35 C34 H34 119.0(6)
C33 C34 H34 119.0(5)
C34 C35 C36 119.8(9)
C34 C35 H35 118.7(6)
C36 C35 H35 120.2(5)
C35 C36 C37 119.2(8)
C35 C36 H36 114.5(5)
C37 C36 H36 126.2(5)
C32 C37 C36 119.8(8)
C32 C37 C38 111.3(7)
C36 C37 C38 128.8(8)
N1 C38 C37 116.9(6)
N1 C38 C30 102.8(6)
C37 C38 C30 103.5(6)
N1 C38 H38 111.5(4)
C37 C38 H38 107.0(4)
C30 C38 H38 115.1(4)
C39 O2 Ru1 131.2(5)
O2 C39 C40 123.1(7)
O2 C39 H39 121.4(4)
C40 C39 H39 115.3(5)
C42 C40 C39 116.0(8)
C42 C40 C41 125.7(8)
C39 C40 C41 118.3(8)
C40 C41 H41A 109.5(6)
C40 C41 H41B 109.5(6)
H41A C41 H41B 109.5
C40 C41 H41C 109.5(5)
H41A C41 H41C 109.5
H41B C41 H41C 109.5
C40 C42 H42A 120.0(6)
C40 C42 H42B 120.0(6)
H42A C42 H42B 120.0

loop_
_geom_bond_atom_site_label_1
_geom_bond_atom_site_label_2
_geom_bond_distance
Sb1A F3A 1.862(5)
Sb1A F2A 1.863(6)
Sb1A F6A 1.868(5)
Sb1A F1A 1.870(5)
Sb1A F5A 1.872(5)
Sb1A F4A 1.875(6)
Sb1B F5B 1.875(10)
Sb1B F4B 1.875(10)
Sb1B F2B 1.876(10)
Sb1B F1B 1.876(10)
Sb1B F3B 1.876(10)
Sb1B F6B 1.876(10)
Sb2 F7 1.869(6)
Sb2 F9 1.870(6)
Sb2 F11 1.871(6)
Sb2 F10 1.872(6)
Sb2 F8 1.873(6)
Sb2 F12 1.878(6)
Sb2B F8B 1.865(7)
Sb2B F10B 1.867(7)
Sb2B F7B 1.868(7)
Sb2B F11B 1.869(7)
Sb2B F9B 1.871(7)
Sb2B F12B 1.872(6)
Ru1 N1 2.106(6)
Ru1 O2 2.110(5)
Ru1 C21 2.183(7)
Ru1 C20 2.188(8)
Ru1 C22 2.206(8)
Ru1 C19 2.235(7)
Ru1 C23 2.274(7)
Ru1 C24 2.288(8)
Ru1 P1 2.327(2)
P1 C7 1.812(7)
P1 C1 1.819(8)
P1 C13 1.846(8)
C1 C2 1.392(11)
C1 C6 1.411(11)
C2 C3 1.403(11)
C2 C29 1.483(10)
C3 C4 1.371(11)
C3 H3 0.95
C4 C5 1.373(12)
C4 H4 1.11
C5 C6 1.362(12)
C5 H5 0.94
C6 H6 0.89
C7 C8 1.374(12)
C7 C12 1.411(12)
C8 C9 1.372(12)
C8 H8 0.95
C9 C10 1.395(14)
C9 H9 0.97
C10 C11 1.361(15)
C10 H10 0.93
C11 C12 1.374(13)
C11 H11 0.93
C12 H12 0.88
C13 C14 1.371(11)
C13 C18 1.382(12)
C14 C15 1.386(12)
C14 H14 1.01
C15 C16 1.352(14)
C15 H15 0.91
C16 C17 1.371(13)
C16 H16 0.95
C17 C18 1.400(12)
C17 H17 0.99
C18 H18 0.94
C19 C20 1.375(11)
C19 C24 1.470(12)
C19 C25 1.483(12)
C20 C21 1.413(11)
C20 H20 1.05
C21 C22 1.398(10)
C21 H21 0.91
C22 C23 1.432(11)
C22 C26 1.516(11)
C23 C24 1.361(12)
C23 H23 0.96
C24 H24 1.01
C25 H25A 0.96
C25 H25B 0.96
C25 H25C 0.96
C26 C28 1.517(11)
C26 C27 1.538(11)
C26 H26 0.96
C27 H27A 0.96
C27 H27B 0.96
C27 H27C 0.96
C28 H28A 0.96
C28 H28B 0.96
C28 H28C 0.96
N1 C29 1.295(9)
N1 C38 1.516(9)
O1 C29 1.347(9)
O1 C30 1.442(9)
C30 C31 1.534(12)
C30 C38 1.546(11)
C30 H30 1.00
C31 C32 1.524(11)
C31 H31B 0.96
C31 H31A 0.93
C32 C37 1.366(11)
C32 C33 1.389(11)
C33 C34 1.382(12)
C33 H33 0.91
C34 C35 1.367(13)
C34 H34 0.93
C35 C36 1.385(13)
C35 H35 1.04
C36 C37 1.398(11)
C36 H36 0.94
C37 C38 1.516(11)
C38 H38 0.97
O2 C39 1.219(8)
C39 C40 1.448(11)
C39 H39 0.98
C40 C42 1.329(13)
C40 C41 1.475(13)
C41 H41A 0.96
C41 H41B 0.96
C41 H41C 0.96
C42 H42A 0.93
C42 H42B 0.93
